data_7205929
loop_
_publ_author_name
'Bartual-Murgui, Carlos'
'Ortega-Villar, Norma A.'
'Shepherd, Helena J.'
'Mu\~noz, M. Carmen'
'Salmon, Lionel'
'Moln\'ar, G\'abor'
'Bousseksou, Azzedine'
'Real, Jos\'e Antonio'

_publ_section_title
;
 Enhanced porosity in a new 3D Hofmann-like network exhibiting humidity
 sensitive cooperative spin transitions at room temperature
;
_journal_issue 20
_journal_name_full 'Journal of Materials Chemistry'
_journal_page_first 7217
_journal_paper_doi 10.1039/c0jm04387g
_journal_volume 21
_journal_year 2011
_chemical_formula_sum 'C19 Cl1.56 Fe N6 O0.52 Pt'
_chemical_formula_weight 626.80
_chemical_name_systematic
;
?
;
_space_group_IT_number 123
_space_group_name_Hall '-P 4 2'
_space_group_name_H-M_alt 'P 4/m m m'
_symmetry_cell_setting tetragonal
_symmetry_space_group_name_Hall '-P 4 2'
_symmetry_space_group_name_H-M 'P 4/m m m'
_atom_sites_solution_hydrogens notdet
_atom_sites_solution_primary direct
_atom_sites_solution_secondary difmap
_audit_creation_method SHELXL-97
_cell_angle_alpha 90.00
_cell_angle_beta 90.00
_cell_angle_gamma 90.00
_cell_formula_units_Z 1
_cell_length_a 7.2310(8)
_cell_length_b 7.2310(8)
_cell_length_c 13.812(4)
_cell_measurement_temperature 120(1)
_cell_measurement_theta_max 32.00
_cell_measurement_theta_min 3.18
_cell_volume 722.2(2)
_computing_cell_refinement 'HKL DENZO'
_computing_data_collection COLLECT
_computing_data_reduction 'HKL DENZO and SCALEPACK'
_computing_structure_refinement 'SHELXL-97 (Sheldrick, 1997)'
_computing_structure_solution SHELXS-97
_diffrn_ambient_temperature 120(1)
_diffrn_measured_fraction_theta_full 0.920
_diffrn_measured_fraction_theta_max 0.819
_diffrn_radiation_monochromator graphite
_diffrn_radiation_source 'fine-focus sealed tube'
_diffrn_radiation_type MoK\a
_diffrn_radiation_wavelength 0.71073
_diffrn_reflns_av_R_equivalents 0.0803
_diffrn_reflns_av_sigmaI/netI 0.0642
_diffrn_reflns_limit_h_max 2
_diffrn_reflns_limit_h_min -9
_diffrn_reflns_limit_k_max 1
_diffrn_reflns_limit_k_min -10
_diffrn_reflns_limit_l_max 15
_diffrn_reflns_limit_l_min -7
_diffrn_reflns_number 1252
_diffrn_reflns_theta_full 25.00
_diffrn_reflns_theta_max 32.00
_diffrn_reflns_theta_min 3.18
_exptl_absorpt_coefficient_mu 5.492
_exptl_absorpt_correction_T_max 0.9471
_exptl_absorpt_correction_T_min 0.7341
_exptl_absorpt_correction_type empirical
_exptl_absorpt_process_details scalepack
_exptl_crystal_colour red
_exptl_crystal_density_diffrn 1.441
_exptl_crystal_density_method 'not measured'
_exptl_crystal_description prismatic
_exptl_crystal_F_000 299
_exptl_crystal_size_max 0.06
_exptl_crystal_size_mid 0.06
_exptl_crystal_size_min 0.01
_refine_diff_density_max 1.452
_refine_diff_density_min -2.168
_refine_diff_density_rms 0.534
_refine_ls_extinction_method none
_refine_ls_goodness_of_fit_ref 1.049
_refine_ls_hydrogen_treatment undef
_refine_ls_matrix_type full
_refine_ls_number_parameters 33
_refine_ls_number_reflns 664
_refine_ls_number_restraints 4
_refine_ls_restrained_S_all 1.046
_refine_ls_R_factor_all 0.1092
_refine_ls_R_factor_gt 0.0902
_refine_ls_shift/su_max 0.047
_refine_ls_shift/su_mean 0.026
_refine_ls_structure_factor_coef Fsqd
_refine_ls_weighting_details 'calc w=1/[\s^2^(Fo^2^)+(0.1610P)^2^+19.4780P] where P=(Fo^2^+2Fc^2^)/3'
_refine_ls_weighting_scheme calc
_refine_ls_wR_factor_gt 0.2335
_refine_ls_wR_factor_ref 0.2481
_reflns_number_gt 596
_reflns_number_total 664
_reflns_threshold_expression >2sigma(I)
_cod_data_source_file c0jm04387g.txt
_cod_data_source_block ja963-acta50
_cod_original_sg_symbol_Hall -P42
_cod_original_sg_symbol_H-M P4/mmm
_cod_database_code 7205929

loop_
_symmetry_equiv_pos_as_xyz
'x, y, z'
'-x, -y, z'
'x, -y, -z'
'-x, y, -z'
'-y, -x, -z'
'y, x, -z'
'y, -x, z'
'-y, x, z'
'-x, -y, -z'
'x, y, -z'
'-x, y, z'
'x, -y, z'
'y, x, z'
'-y, -x, z'
'-y, x, -z'
'y, -x, -z'

loop_
_atom_site_label
_atom_site_type_symbol
_atom_site_fract_x
_atom_site_fract_y
_atom_site_fract_z
_atom_site_U_iso_or_equiv
_atom_site_adp_type
_atom_site_occupancy
_atom_site_symmetry_multiplicity
_atom_site_calc_flag
_atom_site_refinement_flags
_atom_site_disorder_assembly
_atom_site_disorder_group
Pt1 Pt 0.0000 0.0000 0.0000 0.0219(6) Uani 1 16 d S . .
Fe1 Fe 0.5000 0.5000 0.0000 0.0122(10) Uani 1 16 d S . .
N1 N 0.5000 0.5000 0.1463(19) 0.021(5) Uiso 1 8 d S . .
N2 N 0.3084(17) 0.3084(17) 0.0000 0.021(3) Uiso 1 4 d S . .
C1 C 0.340(6) 0.5000 0.194(3) 0.045(9) Uiso 0.50 2 d SP . .
C2 C 0.336(7) 0.5000 0.300(3) 0.050(10) Uiso 0.50 2 d SP . .
C3 C 0.5000 0.5000 0.353(3) 0.039(8) Uiso 1 8 d S . .
C4 C 0.5000 0.5000 0.456(3) 0.050(10) Uiso 1 8 d S . .
C5 C 0.1974(15) 0.1974(15) 0.0000 0.010(3) Uiso 1 4 d S . .
C6 C 0.5000 0.0000 0.401(9) 0.07(4) Uiso 0.25 4 d SPD . .
C7 C 0.346(12) 0.0000 0.4475(4) 0.047(18) Uiso 0.25 2 d SPD . .
Cl1 Cl 0.112(12) 0.0000 0.419(11) 0.16(8) Uiso 0.13 2 d SPD . .
Cl2 Cl 0.5000 0.0000 0.275(9) 0.18(7) Uiso 0.13 4 d SPD . .
O O 0.5000 0.0000 0.296(9) 0.2(13) Uiso 0.13 4 d SPD . .

loop_
_atom_site_aniso_label
_atom_site_aniso_U_11
_atom_site_aniso_U_22
_atom_site_aniso_U_33
_atom_site_aniso_U_23
_atom_site_aniso_U_13
_atom_site_aniso_U_12
Pt1 0.0108(5) 0.0108(5) 0.0440(12) 0.000 0.000 0.000
Fe1 0.0059(11) 0.0059(11) 0.025(3) 0.000 0.000 0.000

loop_
_atom_type_symbol
_atom_type_description
_atom_type_scat_dispersion_real
_atom_type_scat_dispersion_imag
_atom_type_scat_source
C C 0.0033 0.0016 'International Tables Vol C Tables 4.2.6.8 and 6.1.1.4'
H H 0.0000 0.0000 'International Tables Vol C Tables 4.2.6.8 and 6.1.1.4'
N N 0.0061 0.0033 'International Tables Vol C Tables 4.2.6.8 and 6.1.1.4'
O O 0.0106 0.0060 'International Tables Vol C Tables 4.2.6.8 and 6.1.1.4'
Cl Cl 0.1484 0.1585 'International Tables Vol C Tables 4.2.6.8 and 6.1.1.4'
Fe Fe 0.3463 0.8444 'International Tables Vol C Tables 4.2.6.8 and 6.1.1.4'
Pt Pt -1.7033 8.3905 'International Tables Vol C Tables 4.2.6.8 and 6.1.1.4'

loop_
_geom_angle_atom_site_label_1
_geom_angle_atom_site_label_2
_geom_angle_atom_site_label_3
_geom_angle
_geom_angle_site_symmetry_1
_geom_angle_site_symmetry_3
_geom_angle_publ_flag
C5 Pt1 C5 180.0(4) . 9 ?
C5 Pt1 C5 90.0 . 11 ?
C5 Pt1 C5 90.0 9 11 ?
C5 Pt1 C5 90.0 . 3 ?
C5 Pt1 C5 90.0 9 3 ?
C5 Pt1 C5 180.0(4) 11 3 ?
N2 Fe1 N2 180.000(1) 9_665 . ?
N2 Fe1 N2 89.998(1) 9_665 11_655 ?
N2 Fe1 N2 90.0 . 11_655 ?
N2 Fe1 N2 90.0 9_665 3_565 ?
N2 Fe1 N2 89.998(1) . 3_565 ?
N2 Fe1 N2 180.0 11_655 3_565 ?
N2 Fe1 N1 90.0 9_665 9_665 ?
N2 Fe1 N1 90.0 . 9_665 ?
N2 Fe1 N1 90.0 11_655 9_665 ?
N2 Fe1 N1 90.0 3_565 9_665 ?
N2 Fe1 N1 90.0 9_665 . ?
N2 Fe1 N1 90.0 . . ?
N2 Fe1 N1 90.0 11_655 . ?
N2 Fe1 N1 90.0 3_565 . ?
N1 Fe1 N1 180.000(1) 9_665 . ?
C1 N1 C1 75.8(18) 14_665 2_665 ?
C1 N1 C1 75.8(18) 14_665 . ?
C1 N1 C1 121(4) 2_665 . ?
C1 N1 C1 121(4) 14_665 13 ?
C1 N1 C1 75.8(18) 2_665 13 ?
C1 N1 C1 75.8(18) . 13 ?
C1 N1 Fe1 120(2) 14_665 . ?
C1 N1 Fe1 120(2) 2_665 . ?
C1 N1 Fe1 120(2) . . ?
C1 N1 Fe1 120(2) 13 . ?
C5 N2 Fe1 179.989(1) . . ?
N1 C1 C2 121(4) . . ?
N1 C1 C1 52.1(9) . 14_665 ?
C2 C1 C1 90.9(19) . 14_665 ?
N1 C1 C1 52.1(9) . 13 ?
C2 C1 C1 90.9(19) . 13 ?
C1 C1 C1 90.000(12) 14_665 13 ?
C3 C2 C1 121(4) . . ?
C3 C2 C2 53.2(11) . 14_665 ?
C1 C2 C2 89.1(19) . 14_665 ?
C3 C2 C2 53.2(11) . 13 ?
C1 C2 C2 89.1(19) . 13 ?
C2 C2 C2 90.000(14) 14_665 13 ?
C2 C3 C2 74(2) . 13 ?
C2 C3 C2 74(2) . 14_665 ?
C2 C3 C2 116(5) 13 14_665 ?
C2 C3 C2 116(5) . 2_665 ?
C2 C3 C2 74(2) 13 2_665 ?
C2 C3 C2 74(2) 14_665 2_665 ?
C2 C3 C4 122(2) . . ?
C2 C3 C4 122(2) 13 . ?
C2 C3 C4 122(2) 14_665 . ?
C2 C3 C4 122(2) 2_665 . ?
C4 C4 C3 180.000(13) 9_666 . ?
N2 C5 Pt1 179.980(1) . . ?
C7 C6 C7 120(10) 2_655 . ?
C7 C6 O 120(5) 2_655 . ?
C7 C6 O 120(5) . . ?
C6 C7 C7 120(5) . 10_556 ?
Cl2 O C6 180.00(7) . . ?

loop_
_geom_bond_atom_site_label_1
_geom_bond_atom_site_label_2
_geom_bond_distance
_geom_bond_site_symmetry_2
_geom_bond_publ_flag
Pt1 C5 2.019(15) . ?
Pt1 C5 2.019(15) 9 ?
Pt1 C5 2.019(15) 11 ?
Pt1 C5 2.019(15) 3 ?
Fe1 N2 1.959(17) 9_665 ?
Fe1 N2 1.959(17) . ?
Fe1 N2 1.959(17) 11_655 ?
Fe1 N2 1.959(17) 3_565 ?
Fe1 N1 2.02(3) 9_665 ?
Fe1 N1 2.02(3) . ?
N1 C1 1.33(5) 14_665 ?
N1 C1 1.33(5) 2_665 ?
N1 C1 1.33(5) . ?
N1 C1 1.33(5) 13 ?
N2 C5 1.14(2) . ?
C1 C2 1.46(6) . ?
C1 C1 1.63(6) 14_665 ?
C1 C1 1.63(6) 13 ?
C2 C3 1.40(5) . ?
C2 C2 1.68(7) 14_665 ?
C2 C2 1.68(7) 13 ?
C3 C2 1.40(5) 13 ?
C3 C2 1.40(5) 14_665 ?
C3 C2 1.40(5) 2_665 ?
C3 C4 1.42(7) . ?
C4 C4 1.21(10) 9_666 ?
C6 C7 1.28(9) 2_655 ?
C6 C7 1.28(9) . ?
C6 O 1.448(10) . ?
C7 C7 1.452(10) 10_556 ?
Cl2 O 0.300(14) . ?
